data_4000103
_journal_name_full 'Chemistry of Materials'
_journal_year 2001
_chemical_formula_moiety '[Cd(2-MePy)2(DBM)2]'
_chemical_formula_sum 'C42 H36 Cd N2 O4'
_chemical_formula_weight 745.13
_chemical_name_common Bis(dibenzoylmethanato)bis(2-methylpyridine)ca
_chemical_name_systematic
;
 Bis(1,3-diphenyl-1,3-propanediono)bis(2-methylpyridine)cadmium(II), trans form
;
_space_group_IT_number 19
_symmetry_cell_setting orthorhombic
_symmetry_space_group_name_Hall 'P 2ac 2ab'
_symmetry_space_group_name_H-M 'P 21 21 21'
_atom_sites_solution_hydrogens geom
_atom_sites_solution_primary direct
_atom_sites_solution_secondary difmap
_cell_angle_alpha 90.00
_cell_angle_beta 90.00
_cell_angle_gamma 90.00
_cell_formula_units_Z 4
_cell_length_a 11.516(2)
_cell_length_b 16.417(2)
_cell_length_c 18.622(3)
_cell_measurement_reflns_used 'all data'
_cell_measurement_temperature 173(2)
_cell_measurement_theta_max ?
_cell_measurement_theta_min ?
_cell_volume 3520.6(9)
_diffrn_ambient_temperature 173(2)
_diffrn_detector_area_resol_mean ?
_diffrn_measurement_device_type ?
_diffrn_measurement_method ?
_diffrn_radiation_monochromator graphite
_diffrn_radiation_source 'fine-focus sealed tube'
_diffrn_radiation_type MoK\a
_diffrn_radiation_wavelength 0.71073
_diffrn_reflns_av_R_equivalents 0.0234
_diffrn_reflns_av_sigmaI/netI 0.0191
_diffrn_reflns_limit_h_max 15
_diffrn_reflns_limit_h_min -15
_diffrn_reflns_limit_k_max 22
_diffrn_reflns_limit_k_min -22
_diffrn_reflns_limit_l_max 25
_diffrn_reflns_limit_l_min -25
_diffrn_reflns_number 41724
_diffrn_reflns_theta_max 28.71
_diffrn_reflns_theta_min 1.65
_diffrn_standards_decay_% ?
_diffrn_standards_interval_count ?
_diffrn_standards_interval_time ?
_diffrn_standards_number ?
_exptl_absorpt_coefficient_mu 0.665
_exptl_absorpt_correction_T_max ?
_exptl_absorpt_correction_T_min ?
_exptl_absorpt_correction_type SADABS
_exptl_crystal_colour white
_exptl_crystal_density_diffrn 1.406
_exptl_crystal_density_meas ?
_exptl_crystal_density_method 'not measured'
_exptl_crystal_description block
_exptl_crystal_F_000 1528
_exptl_crystal_size_max 0.5
_exptl_crystal_size_mid 0.3
_exptl_crystal_size_min 0.2
_refine_ls_abs_structure_details 'Flack H D (1983), Acta Cryst. A39, 876-881'
_refine_ls_abs_structure_Flack -0.025(9)
_refine_ls_extinction_coef ?
_refine_ls_extinction_method none
_refine_ls_goodness_of_fit_ref 1.021
_refine_ls_hydrogen_treatment mixed
_refine_ls_matrix_type full
_refine_ls_number_parameters 468
_refine_ls_number_reflns 9090
_refine_ls_number_restraints 0
_refine_ls_restrained_S_all 1.021
_refine_ls_R_factor_all 0.0191
_refine_ls_R_factor_gt 0.0172
_refine_ls_shift/su_max 0.075
_refine_ls_shift/su_mean 0.001
_refine_ls_structure_factor_coef Fsqd
_refine_ls_weighting_details 'w=1/[\s^2^(Fo^2^)+(0.0287P)^2^+0.0000P] where P=(Fo^2^+2Fc^2^)/3'
_refine_ls_weighting_scheme calc
_refine_ls_wR_factor_gt 0.0432
_refine_ls_wR_factor_ref 0.0438
_reflns_number_gt 8693
_reflns_number_total 9090
_reflns_threshold_expression >2sigma(I)
_cod_depositor_comments
;
The following automatic conversions were performed:

'_refine_ls_weighting_scheme' value 'calc
w=1/[\s^2^(Fo^2^)+(0.0287P)^2^+0.0000P] where P=(Fo^2^+2Fc^2^)/3' was
changed to 'calc'. New tag '_refine_ls_weighting_details' was
created. The value of the new tag was set to
'w=1/[\s^2^(Fo^2^)+(0.0287P)^2^+0.0000P] where P=(Fo^2^+2Fc^2^)/3'.

Automatic conversion script
Id: cif_fix_values 3143 2015-03-26 13:38:13Z robertas 
;
_cod_original_sg_symbol_H-M P212121
_cod_database_code 4000103

loop_
_symmetry_equiv_pos_as_xyz
'x, y, z'
'-x+1/2, -y, z+1/2'
'x+1/2, -y+1/2, -z'
'-x, y+1/2, -z+1/2'

loop_
_atom_site_label
_atom_site_type_symbol
_atom_site_fract_x
_atom_site_fract_y
_atom_site_fract_z
_atom_site_U_iso_or_equiv
_atom_site_adp_type
_atom_site_occupancy
_atom_site_calc_flag
_atom_site_refinement_flags
_atom_site_disorder_assembly
_atom_site_disorder_group
Cd Cd 0.801461(8) 0.115541(5) 0.630055(5) 0.02569(3) Uani 1 d . . .
O1 O 0.97108(9) 0.15900(7) 0.67449(5) 0.0346(2) Uani 1 d . . .
C1 C 0.98437(12) 0.20255(9) 0.72997(7) 0.0281(3) Uani 1 d . . .
C11 C 1.10462(12) 0.20153(9) 0.76136(7) 0.0289(3) Uani 1 d . . .
C12 C 1.18005(12) 0.13925(9) 0.74137(8) 0.0320(3) Uani 1 d . . .
H12 H 1.1535 0.0978 0.7098 0.038 Uiso 1 calc R . .
C13 C 1.29314(13) 0.13675(9) 0.76670(8) 0.0373(3) Uani 1 d . . .
H13 H 1.3435 0.0938 0.7526 0.045 Uiso 1 calc R . .
C14 C 1.33264(13) 0.19737(12) 0.81276(9) 0.0427(4) Uani 1 d . . .
H14 H 1.4101 0.1961 0.8302 0.051 Uiso 1 calc R . .
C15 C 1.25914(15) 0.25915(12) 0.83293(10) 0.0474(4) Uani 1 d . . .
H15 H 1.2862 0.3006 0.8644 0.057 Uiso 1 calc R . .
C16 C 1.14566(14) 0.26173(11) 0.80781(9) 0.0410(4) Uani 1 d . . .
H16 H 1.0957 0.3047 0.8223 0.049 Uiso 1 calc R . .
C2 C 0.89839(13) 0.25109(9) 0.76225(8) 0.0307(3) Uani 1 d . . .
H2 H 0.9176 0.2753 0.8071 0.037 Uiso 1 calc R . .
O3 O 0.74048(8) 0.23473(6) 0.68036(5) 0.02776(19) Uani 1 d . . .
C3 C 0.78742(12) 0.26748(7) 0.73515(7) 0.0263(2) Uani 1 d . . .
C31 C 0.71624(12) 0.33169(8) 0.77282(7) 0.0272(3) Uani 1 d . . .
C32 C 0.76560(13) 0.39243(9) 0.81523(8) 0.0347(3) Uani 1 d . . .
H32 H 0.8475 0.3942 0.8214 0.042 Uiso 1 calc R . .
C33 C 0.69608(17) 0.45054(9) 0.84872(8) 0.0415(3) Uani 1 d . . .
H33 H 0.7306 0.4913 0.8780 0.050 Uiso 1 calc R . .
C34 C 0.57723(16) 0.44911(10) 0.83958(9) 0.0431(4) Uani 1 d . . .
H34 H 0.5300 0.4888 0.8624 0.052 Uiso 1 calc R . .
C35 C 0.52733(14) 0.39006(12) 0.79733(8) 0.0417(3) Uani 1 d . . .
H35 H 0.4456 0.3895 0.7905 0.050 Uiso 1 calc R . .
C36 C 0.59612(13) 0.33098(9) 0.76443(8) 0.0338(3) Uani 1 d . . .
H36 H 0.5607 0.2898 0.7360 0.041 Uiso 1 calc R . .
O4 O 0.63295(8) 0.08494(6) 0.57313(5) 0.0293(2) Uani 1 d . . .
C4 C 0.61934(11) 0.02841(8) 0.52723(7) 0.0258(3) Uani 1 d . . .
C41 C 0.51127(12) 0.03275(8) 0.48199(7) 0.0276(3) Uani 1 d . . .
C42 C 0.46842(13) 0.10799(10) 0.46113(8) 0.0362(3) Uani 1 d . . .
H42 H 0.5052 0.1563 0.4776 0.043 Uiso 1 calc R . .
C43 C 0.37224(14) 0.11345(12) 0.41641(9) 0.0458(4) Uani 1 d . . .
H43 H 0.3453 0.1653 0.4010 0.055 Uiso 1 calc R . .
C44 C 0.31554(14) 0.04355(12) 0.39424(9) 0.0464(4) Uani 1 d . . .
H44 H 0.2495 0.0473 0.3639 0.056 Uiso 1 calc R . .
C45 C 0.35485(15) -0.03108(12) 0.41619(10) 0.0470(4) Uani 1 d . . .
H45 H 0.3146 -0.0789 0.4020 0.056 Uiso 1 calc R . .
C46 C 0.45340(14) -0.03745(10) 0.45923(9) 0.0386(3) Uani 1 d . . .
H46 H 0.4813 -0.0896 0.4731 0.046 Uiso 1 calc R . .
C5 C 0.69582(14) -0.03638(8) 0.51278(7) 0.0290(2) Uani 1 d . . .
H5 H 0.6704 -0.0748 0.4780 0.035 Uiso 1 calc R . .
O6 O 0.85232(9) -0.00895(6) 0.59240(6) 0.0355(2) Uani 1 d . . .
C6 C 0.80503(13) -0.05105(7) 0.54348(7) 0.0263(2) Uani 1 d . . .
C61 C 0.87675(11) -0.12151(8) 0.51668(7) 0.0266(2) Uani 1 d . . .
C62 C 0.83330(13) -0.18324(9) 0.47326(8) 0.0332(3) Uani 1 d . . .
H62 H 0.7545 -0.1814 0.4582 0.040 Uiso 1 calc R . .
C63 C 0.90305(15) -0.24760(9) 0.45150(9) 0.0387(3) Uani 1 d . . .
H63 H 0.8716 -0.2898 0.4225 0.046 Uiso 1 calc R . .
C64 C 1.01832(15) -0.25029(10) 0.47205(9) 0.0388(3) Uani 1 d . . .
H64 H 1.0662 -0.2943 0.4572 0.047 Uiso 1 calc R . .
C65 C 1.06366(14) -0.18868(10) 0.51427(10) 0.0433(4) Uani 1 d . . .
H65 H 1.1431 -0.1901 0.5279 0.052 Uiso 1 calc R . .
C66 C 0.99350(13) -0.12489(9) 0.53676(9) 0.0369(3) Uani 1 d . . .
H66 H 1.0252 -0.0831 0.5661 0.044 Uiso 1 calc R . .
N7 N 0.74383(16) 0.05400(9) 0.74156(8) 0.0338(4) Uani 0.908(3) d P A -1
C71 C 0.63639(19) 0.07479(14) 0.76348(12) 0.0396(5) Uani 0.908(3) d P A -1
H71 H 0.5946 0.1138 0.7361 0.047 Uiso 0.908(3) calc PR A -1
C72 C 0.58413(18) 0.04247(13) 0.82340(11) 0.0465(5) Uani 0.908(3) d P A -1
H72 H 0.5084 0.0591 0.8373 0.056 Uiso 0.908(3) calc PR A -1
C73 C 0.6440(2) -0.01446(13) 0.86262(12) 0.0500(5) Uani 0.908(3) d P A -1
H73 H 0.6103 -0.0380 0.9043 0.060 Uiso 0.908(3) calc PR A -1
C74 C 0.7532(3) -0.03695(14) 0.84072(11) 0.0475(5) Uani 0.908(3) d P A -1
H74 H 0.7947 -0.0772 0.8668 0.057 Uiso 0.908(3) calc PR A -1
C75 C 0.80335(18) -0.00125(10) 0.78065(9) 0.0377(4) Uani 0.908(3) d P A -1
C76 C 0.9257(2) -0.02086(15) 0.75832(14) 0.0509(6) Uani 0.908(3) d P A -1
H76A H 0.9280 -0.0309 0.7065 0.076 Uiso 0.908(3) calc PR A -1
H76B H 0.9523 -0.0696 0.7839 0.076 Uiso 0.908(3) calc PR A -1
H76C H 0.9766 0.0251 0.7700 0.076 Uiso 0.908(3) calc PR A -1
N7A N 0.7913(16) 0.0453(10) 0.7373(9) 0.0317(19) Uiso 0.092(3) d P A -2
C71A C 0.886(2) -0.0062(14) 0.7526(13) 0.038(2) Uiso 0.092(3) d P A -2
H71A H 0.9515 0.0003 0.7221 0.046 Uiso 0.092(3) calc PR A -2
C72A C 0.8970(17) -0.0605(12) 0.8016(10) 0.041(2) Uiso 0.092(3) d P A -2
H72A H 0.9655 -0.0916 0.8088 0.050 Uiso 0.092(3) calc PR A -2
C73A C 0.798(2) -0.0686(14) 0.8425(11) 0.044(3) Uiso 0.092(3) d P A -2
H73A H 0.8019 -0.1087 0.8792 0.053 Uiso 0.092(3) calc PR A -2
C74A C 0.696(3) -0.0282(14) 0.8380(13) 0.041(2) Uiso 0.092(3) d P A -2
H74A H 0.6309 -0.0379 0.8677 0.050 Uiso 0.092(3) calc PR A -2
C75A C 0.7018(18) 0.0347(11) 0.7791(10) 0.038(2) Uiso 0.092(3) d P A -2
C76A C 0.607(3) 0.0893(19) 0.7732(18) 0.048(3) Uiso 0.092(3) d P A -2
H76D H 0.5517 0.0788 0.8122 0.071 Uiso 0.092(3) calc PR A -2
H76E H 0.5682 0.0812 0.7269 0.071 Uiso 0.092(3) calc PR A -2
H76F H 0.6351 0.1454 0.7765 0.071 Uiso 0.092(3) calc PR A -2
N8 N 0.86392(11) 0.17024(8) 0.51493(6) 0.0323(3) Uani 1 d . . .
C81 C 0.78268(15) 0.21490(10) 0.48147(8) 0.0406(4) Uani 1 d . . .
H81 H 0.7078 0.2187 0.5027 0.049 Uiso 1 calc R . .
C82 C 0.8025(2) 0.25563(11) 0.41770(9) 0.0544(4) Uani 1 d . . .
H82 H 0.7422 0.2855 0.3950 0.065 Uiso 1 calc R . .
C83 C 0.9120(2) 0.25176(12) 0.38790(10) 0.0574(5) Uani 1 d . . .
H83 H 0.9293 0.2807 0.3451 0.069 Uiso 1 calc R . .
C84 C 0.99595(18) 0.20543(11) 0.42098(9) 0.0478(4) Uani 1 d . . .
H84 H 1.0713 0.2013 0.4006 0.057 Uiso 1 calc R . .
C85 C 0.96982(14) 0.16470(10) 0.48447(8) 0.0371(3) Uani 1 d . . .
C86 C 1.05759(14) 0.11123(14) 0.51954(9) 0.0488(4) Uani 1 d . . .
H86A H 1.0656 0.1266 0.5702 0.073 Uiso 1 calc R . .
H86B H 1.1326 0.1176 0.4953 0.073 Uiso 1 calc R . .
H86C H 1.0324 0.0543 0.5163 0.073 Uiso 1 calc R . .

loop_
_atom_site_aniso_label
_atom_site_aniso_U_11
_atom_site_aniso_U_22
_atom_site_aniso_U_33
_atom_site_aniso_U_23
_atom_site_aniso_U_13
_atom_site_aniso_U_12
Cd 0.02670(4) 0.02546(4) 0.02491(4) -0.00416(4) -0.00294(4) -0.00119(4)
O1 0.0275(5) 0.0441(6) 0.0321(5) -0.0139(4) -0.0037(4) -0.0002(4)
C1 0.0269(6) 0.0315(7) 0.0260(6) -0.0043(5) -0.0014(5) -0.0013(5)
C11 0.0255(6) 0.0355(7) 0.0257(6) -0.0044(5) -0.0011(5) -0.0015(5)
C12 0.0283(7) 0.0368(7) 0.0309(6) -0.0065(5) -0.0005(5) -0.0012(5)
C13 0.0276(6) 0.0479(9) 0.0364(7) -0.0073(6) 0.0007(6) 0.0034(6)
C14 0.0252(7) 0.0617(11) 0.0413(8) -0.0115(8) -0.0052(6) -0.0017(7)
C15 0.0324(7) 0.0579(11) 0.0519(10) -0.0236(9) -0.0099(7) -0.0023(7)
C16 0.0325(7) 0.0463(9) 0.0443(9) -0.0195(7) -0.0061(7) 0.0036(7)
C2 0.0302(7) 0.0355(7) 0.0262(6) -0.0083(5) -0.0034(5) 0.0014(6)
O3 0.0299(4) 0.0267(5) 0.0266(5) -0.0031(4) -0.0044(4) 0.0008(4)
C3 0.0294(6) 0.0244(6) 0.0252(6) -0.0004(4) 0.0007(5) -0.0014(5)
C31 0.0302(7) 0.0269(6) 0.0246(6) 0.0010(5) 0.0005(5) 0.0021(5)
C32 0.0363(7) 0.0316(7) 0.0361(7) -0.0049(6) 0.0023(5) -0.0011(6)
C33 0.0566(9) 0.0308(7) 0.0372(7) -0.0056(5) 0.0054(8) 0.0042(8)
C34 0.0542(10) 0.0398(8) 0.0354(8) 0.0031(6) 0.0111(7) 0.0174(7)
C35 0.0351(7) 0.0514(9) 0.0386(8) 0.0040(8) 0.0024(6) 0.0161(8)
C36 0.0315(7) 0.0389(8) 0.0309(7) 0.0011(6) -0.0023(6) 0.0041(6)
O4 0.0262(4) 0.0291(4) 0.0327(5) -0.0053(4) -0.0031(4) 0.0006(4)
C4 0.0240(6) 0.0271(6) 0.0264(6) 0.0029(5) -0.0022(5) -0.0028(5)
C41 0.0249(6) 0.0330(7) 0.0249(6) -0.0001(5) -0.0021(5) 0.0014(5)
C42 0.0390(7) 0.0344(7) 0.0353(7) -0.0044(6) -0.0051(6) 0.0076(7)
C43 0.0480(8) 0.0522(9) 0.0373(7) -0.0038(8) -0.0099(6) 0.0232(8)
C44 0.0337(8) 0.0695(11) 0.0359(7) -0.0082(7) -0.0120(7) 0.0133(8)
C45 0.0376(8) 0.0568(11) 0.0466(9) -0.0074(8) -0.0152(7) -0.0070(8)
C46 0.0358(8) 0.0363(8) 0.0437(8) 0.0027(6) -0.0123(7) -0.0036(6)
C5 0.0294(6) 0.0264(6) 0.0312(6) -0.0043(5) -0.0051(6) -0.0002(6)
O6 0.0329(5) 0.0332(5) 0.0404(6) -0.0115(4) -0.0119(4) 0.0061(4)
C6 0.0284(6) 0.0225(5) 0.0279(6) -0.0003(4) -0.0002(6) -0.0006(6)
C61 0.0286(6) 0.0236(6) 0.0274(6) 0.0011(5) 0.0009(5) 0.0016(5)
C62 0.0312(7) 0.0300(7) 0.0384(7) -0.0051(6) 0.0022(6) -0.0020(5)
C63 0.0458(8) 0.0298(7) 0.0404(8) -0.0078(6) 0.0062(7) -0.0004(7)
C64 0.0447(8) 0.0301(7) 0.0417(8) 0.0032(6) 0.0128(7) 0.0094(7)
C65 0.0338(8) 0.0374(8) 0.0585(10) -0.0019(7) -0.0044(7) 0.0097(6)
C66 0.0339(7) 0.0307(7) 0.0462(8) -0.0051(6) -0.0084(6) 0.0051(6)
N7 0.0389(8) 0.0313(7) 0.0312(7) 0.0052(6) -0.0040(7) -0.0005(7)
C71 0.0410(13) 0.0401(12) 0.0376(11) 0.0046(9) -0.0008(9) -0.0021(9)
C72 0.0437(10) 0.0542(12) 0.0415(10) 0.0020(8) 0.0041(8) -0.0108(9)
C73 0.0626(13) 0.0531(11) 0.0345(10) 0.0088(9) -0.0020(10) -0.0165(10)
C74 0.0610(13) 0.0420(11) 0.0394(10) 0.0103(8) -0.0113(10) -0.0051(11)
C75 0.0466(9) 0.0316(8) 0.0350(8) 0.0041(6) -0.0115(8) -0.0031(8)
C76 0.0457(13) 0.0520(13) 0.0550(13) 0.0078(10) -0.0069(10) 0.0139(10)
N8 0.0364(6) 0.0341(6) 0.0263(5) -0.0038(5) 0.0022(5) -0.0067(5)
C81 0.0465(9) 0.0408(8) 0.0345(7) -0.0010(6) 0.0025(7) 0.0042(7)
C82 0.0765(12) 0.0498(9) 0.0368(8) 0.0056(7) 0.0041(10) 0.0150(11)
C83 0.0824(13) 0.0555(11) 0.0344(9) 0.0053(7) 0.0159(9) 0.0029(11)
C84 0.0597(11) 0.0498(9) 0.0340(8) -0.0053(7) 0.0169(8) -0.0107(8)
C85 0.0402(8) 0.0407(8) 0.0306(7) -0.0095(6) 0.0042(6) -0.0082(7)
C86 0.0347(7) 0.0699(11) 0.0419(8) 0.0002(9) 0.0045(6) -0.0009(9)
